data_1518490
loop_
_publ_author_name
'Orgu\'e, S\'ilvia'
'Le\'on, Thierry'
'Riera, Antoni'
'Verdaguer, Xavier'

_publ_section_title
;
 Asymmetric Intermolecular Cobalt-Catalyzed Pauson-Khand Reaction Using a
 P-Stereogenic Bis-phosphane.
;
_journal_issue 2
_journal_name_full 'Organic letters'
_journal_page_first 250
_journal_page_last 253
_journal_paper_doi 10.1021/ol503329g
_journal_volume 17
_journal_year 2015
_chemical_absolute_configuration ad
_chemical_formula_sum 'C36 H34 Co2 F6 N O5 P2'
_chemical_formula_weight 854.44
_chemical_name_systematic
; 
 ? 
;
_space_group_IT_number 18
_symmetry_cell_setting orthorhombic
_symmetry_space_group_name_Hall 'P 2 2ab'
_symmetry_space_group_name_H-M 'P 21 21 2'
_atom_sites_solution_hydrogens geom
_atom_sites_solution_primary direct
_atom_sites_solution_secondary difmap
_audit_creation_method SHELXL-97
_cell_angle_alpha 90.00
_cell_angle_beta 90.00
_cell_angle_gamma 90.00
_cell_formula_units_Z 4
_cell_length_a 15.8829(6)
_cell_length_b 19.5684(9)
_cell_length_c 11.5831(5)
_cell_measurement_reflns_used 9332
_cell_measurement_temperature 100(2)
_cell_measurement_theta_max 35.46
_cell_measurement_theta_min 2.41
_cell_volume 3600.1(3)
_computing_cell_refinement 'Bruker APEX2 v2009.1-0'
_computing_data_collection 'Bruker APEX2 v2009.1-0'
_computing_data_reduction 'Bruker SAINT V7.60A'
_computing_molecular_graphics 'Bruker SHELXTL'
_computing_publication_material 'Bruker SHELXTL'
_computing_structure_refinement 'SHELXS-97 (Sheldrick, 2008)'
_computing_structure_solution 'SHELXS-97 (Sheldrick, 2008)'
_diffrn_ambient_temperature 100(2)
_diffrn_detector_area_resol_mean 512
_diffrn_detector_type '4K CCD area detector APEX II'
_diffrn_measured_fraction_theta_full 0.999
_diffrn_measured_fraction_theta_max 0.959
_diffrn_measurement_device_type 'Kappa 4-axis goniometer bruker-nonius'
_diffrn_measurement_method
;
 Fullsphere data collection, phi and omega scans
;
_diffrn_measurement_specimen_support 'magnetic support whith 10 micron nylon fiber cryoloop'
_diffrn_radiation_monochromator 'Multilayer Montel 200 mirrors'
_diffrn_radiation_type MoK\a
_diffrn_radiation_wavelength 0.71073
_diffrn_reflns_av_R_equivalents 0.0348
_diffrn_reflns_av_sigmaI/netI 0.0429
_diffrn_reflns_limit_h_max 26
_diffrn_reflns_limit_h_min -26
_diffrn_reflns_limit_k_max 32
_diffrn_reflns_limit_k_min -31
_diffrn_reflns_limit_l_max 19
_diffrn_reflns_limit_l_min -19
_diffrn_reflns_number 51852
_diffrn_reflns_theta_full 32.50
_diffrn_reflns_theta_max 37.49
_diffrn_reflns_theta_min 1.65
_diffrn_source 'rotating anode X-ray tube'
_diffrn_source_current 70
_diffrn_source_power 50
_diffrn_source_size '3 mm x 0.3 mm fine focus'
_diffrn_source_type 'Bruker-Nonius FR 591'
_exptl_absorpt_coefficient_mu 1.085
_exptl_absorpt_correction_T_max 0.8542
_exptl_absorpt_correction_T_min 0.8122
_exptl_absorpt_correction_type empirical
_exptl_absorpt_process_details
; 
 SADABS Version 2008/1 Bruker-Nonius
 Blessing, Acta Cryst. (1995) A51 33-38
;
_exptl_crystal_colour black
_exptl_crystal_density_diffrn 1.576
_exptl_crystal_density_method 'not measured'
_exptl_crystal_description block
_exptl_crystal_F_000 1740
_exptl_crystal_size_max 0.20
_exptl_crystal_size_mid 0.20
_exptl_crystal_size_min 0.15
_refine_diff_density_max 1.244
_refine_diff_density_min -1.009
_refine_diff_density_rms 0.167
_refine_ls_abs_structure_details 'Flack H D (1983), Acta Cryst. A39, 876-881'
_refine_ls_abs_structure_Flack -0.002(6)
_refine_ls_extinction_method none
_refine_ls_goodness_of_fit_ref 1.046
_refine_ls_hydrogen_treatment noref
_refine_ls_matrix_type full
_refine_ls_number_parameters 553
_refine_ls_number_reflns 17881
_refine_ls_number_restraints 169
_refine_ls_restrained_S_all 1.049
_refine_ls_R_factor_all 0.0475
_refine_ls_R_factor_gt 0.0350
_refine_ls_shift/su_max 0.029
_refine_ls_shift/su_mean 0.002
_refine_ls_structure_factor_coef Fsqd
_refine_ls_weighting_details 'calc w=1/[\s^2^(Fo^2^)+(0.0536P)^2^+0.0495P] where P=(Fo^2^+2Fc^2^)/3'
_refine_ls_weighting_scheme calc
_refine_ls_wR_factor_gt 0.0861
_refine_ls_wR_factor_ref 0.0937
_reflns_number_gt 15306
_reflns_number_total 17881
_reflns_threshold_expression >2sigma(I)
_cod_data_source_file ol503329g_si_002.cif
_cod_data_source_block mo_tsl1241
_cod_depositor_comments
;
The following automatic conversions were performed:
'_diffrn_measurement_specimen_suppport' tag replaced with
'_diffrn_measurement_specimen_support'.

Automatic conversion script
Id: cif_correct_tags 1440 2010-10-19 06:21:57Z saulius 

The following automatic conversions were performed:

'_symmetry_cell_setting' value 'Orthorhombic' changed to
'orthorhombic' according to
/home/saulius/struct/COD-crude-data--automatic-downloads/rss-feeds/ACS/lib/dictionaries/cif_core.dic
dictionary named 'cif_core.dic' version 2.4.2 from 2011-04-26.

Automatic conversion script
Id: cif_fix_values 2935 2014-11-11 08:27:57Z andrius 

 Adding full bibliography for 1518490--1518491.cif.
;
_cod_original_sg_symbol_H-M P2(1)2(1)2
_cod_database_code 1518490

loop_
_symmetry_equiv_pos_as_xyz
'x, y, z'
'-x, -y, z'
'-x+1/2, y+1/2, -z'
'x+1/2, -y+1/2, -z'

loop_
_atom_site_label
_atom_site_type_symbol
_atom_site_fract_x
_atom_site_fract_y
_atom_site_fract_z
_atom_site_U_iso_or_equiv
_atom_site_adp_type
_atom_site_occupancy
_atom_site_symmetry_multiplicity
_atom_site_calc_flag
_atom_site_refinement_flags
_atom_site_disorder_assembly
_atom_site_disorder_group
O1 O 0.86500(8) 0.43902(6) 0.99646(13) 0.0286(3) Uani 1 1 d . . .
O2 O 0.69988(13) 0.45443(8) 0.65622(15) 0.0446(4) Uani 1 1 d . . .
O3 O 0.56088(10) 0.61495(8) 0.67505(14) 0.0375(3) Uani 1 1 d . . .
O4 O 0.48507(8) 0.64869(7) 1.05568(14) 0.0301(3) Uani 1 1 d . . .
C5 C 0.62267(10) 0.50710(7) 0.93758(16) 0.0222(3) Uani 1 1 d . . .
H5 H 0.5789 0.4703 0.9361 0.027 Uiso 1 1 calc R . .
C6 C 0.67069(10) 0.53767(7) 1.01719(15) 0.0196(3) Uani 1 1 d . . .
H6 H 0.6793 0.5335 1.1024 0.024 Uiso 1 1 calc R . .
C7 C 0.94641(9) 0.62989(7) 1.00133(15) 0.0178(3) Uani 1 1 d . . .
H7 H 1.0074 0.6423 0.9956 0.021 Uiso 1 1 calc R . .
C8 C 0.92861(10) 0.59880(7) 1.12080(15) 0.0200(3) Uani 1 1 d . . .
H8A H 0.8795 0.5677 1.1185 0.024 Uiso 1 1 calc R . .
H8B H 0.9781 0.5737 1.1506 0.024 Uiso 1 1 calc R . .
C9 C 0.91048(9) 0.66144(7) 1.19210(15) 0.0187(3) Uani 1 1 d . . .
C10 C 0.91356(10) 0.66938(9) 1.31117(16) 0.0229(3) Uani 1 1 d . . .
H10 H 0.9256 0.6316 1.3600 0.027 Uiso 1 1 calc R . .
C11 C 0.89856(11) 0.73396(9) 1.35746(16) 0.0250(3) Uani 1 1 d . . .
H11 H 0.9009 0.7401 1.4388 0.030 Uiso 1 1 calc R . .
C12 C 0.88025(11) 0.78976(8) 1.28720(16) 0.0232(3) Uani 1 1 d . . .
H12 H 0.8707 0.8334 1.3206 0.028 Uiso 1 1 calc R . .
C13 C 0.87598(10) 0.78149(7) 1.16767(15) 0.0195(3) Uani 1 1 d . . .
H13 H 0.8637 0.8192 1.1189 0.023 Uiso 1 1 calc R . .
C14 C 0.89011(8) 0.71678(7) 1.12106(14) 0.0167(2) Uani 1 1 d . . .
C15 C 0.89234(8) 0.69548(7) 0.99570(13) 0.0150(2) Uani 1 1 d . . .
H15 H 0.9188 0.7312 0.9458 0.018 Uiso 1 1 calc R . .
C16 C 0.69351(8) 0.72444(6) 1.10162(13) 0.0147(2) Uani 1 1 d . . .
C17 C 0.70468(10) 0.67972(7) 1.19389(14) 0.0174(2) Uani 1 1 d . . .
H17 H 0.7237 0.6345 1.1798 0.021 Uiso 1 1 calc R . .
C18 C 0.68841(10) 0.70044(8) 1.30587(14) 0.0203(3) Uani 1 1 d . . .
H18 H 0.6971 0.6698 1.3684 0.024 Uiso 1 1 calc R . .
C19 C 0.65900(10) 0.76698(8) 1.32661(15) 0.0207(3) Uani 1 1 d . . .
C20 C 0.64663(10) 0.81159(8) 1.23547(15) 0.0214(3) Uani 1 1 d . . .
H20 H 0.6268 0.8566 1.2496 0.026 Uiso 1 1 calc R . .
C21 C 0.66336(9) 0.79036(7) 1.12291(14) 0.0178(2) Uani 1 1 d . . .
H21 H 0.6542 0.8209 1.0603 0.021 Uiso 1 1 calc R . .
C22 C 0.64557(12) 0.78944(9) 1.44867(16) 0.0267(3) Uani 1 1 d . . .
C23 C 0.70386(9) 0.77342(6) 0.87090(13) 0.0146(2) Uani 1 1 d . . .
C24 C 0.63152(9) 0.78788(7) 0.80759(13) 0.0160(2) Uani 1 1 d . . .
H24 H 0.5859 0.7565 0.8077 0.019 Uiso 1 1 calc R . .
C25 C 0.62575(10) 0.84843(7) 0.74376(14) 0.0172(2) Uani 1 1 d . . .
H25 H 0.5763 0.8582 0.7007 0.021 Uiso 1 1 calc R . .
C26 C 0.69236(9) 0.89414(7) 0.74345(13) 0.0170(2) Uani 1 1 d . . .
C27 C 0.76514(10) 0.88029(7) 0.80542(14) 0.0188(3) Uani 1 1 d . . .
H27 H 0.8109 0.9116 0.8042 0.023 Uiso 1 1 calc R . .
C28 C 0.77066(9) 0.82031(7) 0.86943(14) 0.0181(3) Uani 1 1 d . . .
H28 H 0.8202 0.8110 0.9126 0.022 Uiso 1 1 calc R . .
C29 C 0.68576(11) 0.95871(8) 0.67413(15) 0.0221(3) Uani 1 1 d . . .
C30 C 0.85771(10) 0.62894(8) 0.70987(15) 0.0206(3) Uani 1 1 d . . .
C31 C 0.90577(13) 0.56951(10) 0.65353(18) 0.0300(4) Uani 1 1 d . . .
H31A H 0.9585 0.5616 0.6954 0.045 Uiso 1 1 calc R . .
H31B H 0.9184 0.5809 0.5730 0.045 Uiso 1 1 calc R . .
H31C H 0.8711 0.5281 0.6562 0.045 Uiso 1 1 calc R . .
C32 C 0.77831(11) 0.64514(9) 0.63905(15) 0.0250(3) Uani 1 1 d . . .
H32A H 0.7947 0.6611 0.5620 0.038 Uiso 1 1 calc R . .
H32B H 0.7458 0.6809 0.6781 0.038 Uiso 1 1 calc R . .
H32C H 0.7438 0.6038 0.6319 0.038 Uiso 1 1 calc R . .
C33 C 0.91457(11) 0.69200(9) 0.71404(17) 0.0259(3) Uani 1 1 d . . .
H33A H 0.8827 0.7309 0.7444 0.039 Uiso 1 1 calc R . .
H33B H 0.9346 0.7026 0.6360 0.039 Uiso 1 1 calc R . .
H33C H 0.9629 0.6828 0.7644 0.039 Uiso 1 1 calc R . .
Co1 Co 0.737360(13) 0.519603(9) 0.878746(19) 0.01660(4) Uani 1 1 d . . .
Co2 Co 0.626415(12) 0.606917(9) 0.912110(18) 0.01485(4) Uani 1 1 d . . .
F1 F 0.60583(12) 0.74240(8) 1.51160(13) 0.0534(4) Uani 1 1 d . . .
F2 F 0.71841(8) 0.80143(7) 1.50311(11) 0.0380(3) Uani 1 1 d . . .
F3 F 0.60056(9) 0.84717(8) 1.45625(12) 0.0457(4) Uani 1 1 d . . .
F4 F 0.72334(9) 1.01152(5) 0.72655(11) 0.0332(3) Uani 1 1 d . . .
F5 F 0.60543(8) 0.97821(6) 0.65793(15) 0.0453(4) Uani 1 1 d . . .
F6 F 0.71976(11) 0.95346(6) 0.57014(11) 0.0436(3) Uani 1 1 d . . .
N1 N 0.81190(7) 0.66921(6) 0.94514(11) 0.01364(19) Uani 1 1 d . . .
C1 C 0.81305(11) 0.46785(7) 0.94740(16) 0.0223(3) Uani 1 1 d . . .
C2 C 0.71612(12) 0.48180(9) 0.74025(17) 0.0272(3) Uani 1 1 d . . .
C3 C 0.58728(10) 0.61425(8) 0.76607(16) 0.0232(3) Uani 1 1 d . . .
C4 C 0.53931(10) 0.63357(7) 0.99685(16) 0.0198(3) Uani 1 1 d . . .
O5 O 0.92422(7) 0.58628(5) 0.90751(11) 0.0190(2) Uani 1 1 d . . .
P1 P 0.82900(2) 0.599901(18) 0.85781(3) 0.01492(7) Uani 1 1 d . . .
P2 P 0.70983(2) 0.693732(16) 0.95405(3) 0.01255(6) Uani 1 1 d . . .
C1H C 0.5607(12) 0.3655(7) 0.414(2) 0.114(4) Uani 0.30 1 d PDU A -1
H1H1 H 0.5574 0.3187 0.3846 0.172 Uiso 0.30 1 calc PR A -1
H1H2 H 0.5437 0.3660 0.4958 0.172 Uiso 0.30 1 calc PR A -1
H1H3 H 0.6187 0.3822 0.4076 0.172 Uiso 0.30 1 calc PR A -1
C2H C 0.5020(10) 0.4117(6) 0.3448(13) 0.106(3) Uani 0.30 1 d PDU A -1
H2H1 H 0.5397 0.4393 0.2952 0.127 Uiso 0.30 1 calc PR A -1
H2H2 H 0.4714 0.3806 0.2921 0.127 Uiso 0.30 1 calc PR A -1
C3H C 0.4358(8) 0.4615(5) 0.3886(18) 0.106(3) Uani 0.30 1 d PDU A -1
H3H1 H 0.4096 0.4462 0.4617 0.127 Uiso 0.30 1 calc PR A -1
H3H2 H 0.3917 0.4709 0.3303 0.127 Uiso 0.30 1 calc PR A -1
C4H C 0.4953(7) 0.5228(4) 0.4061(15) 0.102(3) Uani 0.30 1 d PDU A -1
H4H1 H 0.5338 0.5163 0.4724 0.123 Uiso 0.30 1 calc PR A -1
H4H2 H 0.5280 0.5337 0.3358 0.123 Uiso 0.30 1 calc PR A -1
C5H C 0.4270(8) 0.5754(5) 0.4307(15) 0.101(3) Uani 0.30 1 d PDU A -1
H5H1 H 0.4183 0.5825 0.5145 0.121 Uiso 0.30 1 calc PR A -1
H5H2 H 0.3729 0.5635 0.3934 0.121 Uiso 0.30 1 calc PR A -1
C6H C 0.4695(9) 0.6366(4) 0.3734(15) 0.094(3) Uani 0.30 1 d PDU A -1
H6H1 H 0.5216 0.6216 0.3357 0.141 Uiso 0.30 1 calc PR A -1
H6H2 H 0.4827 0.6710 0.4320 0.141 Uiso 0.30 1 calc PR A -1
H6H3 H 0.4315 0.6563 0.3157 0.141 Uiso 0.30 1 calc PR A -1
C1H' C 0.5534(9) 0.3874(4) 0.4021(17) 0.069(4) Uani 0.20 1 d PRDU A -2
H1H4 H 0.5604 0.4146 0.4725 0.103 Uiso 0.20 1 calc PR A -2
H1H5 H 0.6085 0.3709 0.3762 0.103 Uiso 0.20 1 calc PR A -2
H1H6 H 0.5167 0.3484 0.4182 0.103 Uiso 0.20 1 calc PR A -2
C2H' C 0.5141(13) 0.4316(9) 0.3079(15) 0.099(4) Uani 0.20 1 d PDU A -2
H2H3 H 0.5586 0.4646 0.2866 0.118 Uiso 0.20 1 calc PR A -2
H2H4 H 0.5082 0.4006 0.2407 0.118 Uiso 0.20 1 calc PR A -2
C3H' C 0.4336(13) 0.4731(9) 0.3089(19) 0.107(4) Uani 0.20 1 d PDU A -2
H3H3 H 0.3828 0.4440 0.3037 0.128 Uiso 0.20 1 calc PR A -2
H3H4 H 0.4326 0.5080 0.2469 0.128 Uiso 0.20 1 calc PR A -2
C4H' C 0.4442(12) 0.5051(9) 0.4292(16) 0.109(4) Uani 0.20 1 d PDU A -2
H4H3 H 0.3910 0.5056 0.4737 0.131 Uiso 0.20 1 calc PR A -2
H4H4 H 0.4892 0.4828 0.4747 0.131 Uiso 0.20 1 calc PR A -2
C5H' C 0.4694(15) 0.5760(7) 0.388(2) 0.111(4) Uani 0.20 1 d PDU A -2
H5H3 H 0.4689 0.5795 0.3024 0.133 Uiso 0.20 1 calc PR A -2
H5H4 H 0.4336 0.6123 0.4214 0.133 Uiso 0.20 1 calc PR A -2
C6H' C 0.5585(14) 0.5768(11) 0.437(3) 0.117(5) Uani 0.20 1 d PDU A -2
H6H4 H 0.5643 0.6150 0.4908 0.176 Uiso 0.20 1 calc PR A -2
H6H5 H 0.5990 0.5823 0.3735 0.176 Uiso 0.20 1 calc PR A -2
H6H6 H 0.5695 0.5337 0.4770 0.176 Uiso 0.20 1 calc PR A -2

loop_
_atom_site_aniso_label
_atom_site_aniso_U_11
_atom_site_aniso_U_22
_atom_site_aniso_U_33
_atom_site_aniso_U_23
_atom_site_aniso_U_13
_atom_site_aniso_U_12
O1 0.0268(6) 0.0175(4) 0.0415(8) 0.0042(5) -0.0003(6) 0.0048(4)
O2 0.0631(11) 0.0401(7) 0.0305(8) -0.0129(6) 0.0027(8) -0.0146(8)
O3 0.0376(8) 0.0461(8) 0.0288(7) -0.0047(6) -0.0117(6) 0.0049(7)
O4 0.0196(5) 0.0307(6) 0.0401(8) -0.0007(6) 0.0053(6) 0.0049(5)
C5 0.0189(6) 0.0131(5) 0.0346(9) -0.0005(5) 0.0024(6) -0.0012(5)
C6 0.0207(6) 0.0152(5) 0.0230(7) 0.0016(5) 0.0039(6) 0.0036(5)
C7 0.0132(5) 0.0180(5) 0.0221(7) 0.0008(5) -0.0007(5) 0.0021(4)
C8 0.0193(6) 0.0179(5) 0.0229(7) 0.0035(5) -0.0028(6) 0.0027(5)
C9 0.0138(6) 0.0198(6) 0.0224(7) 0.0021(5) -0.0016(5) 0.0013(4)
C10 0.0184(7) 0.0288(7) 0.0214(7) 0.0032(6) -0.0020(6) 0.0017(5)
C11 0.0218(7) 0.0327(8) 0.0206(8) -0.0025(6) -0.0029(6) 0.0003(6)
C12 0.0193(7) 0.0254(6) 0.0249(8) -0.0068(6) -0.0003(6) -0.0012(5)
C13 0.0170(6) 0.0179(5) 0.0238(7) -0.0012(5) -0.0017(6) -0.0013(5)
C14 0.0106(5) 0.0177(5) 0.0217(7) -0.0003(5) -0.0015(5) -0.0010(4)
C15 0.0105(5) 0.0164(5) 0.0181(6) 0.0010(5) -0.0007(5) -0.0001(4)
C16 0.0117(5) 0.0146(5) 0.0178(6) -0.0020(4) -0.0007(5) -0.0003(4)
C17 0.0176(6) 0.0159(5) 0.0187(7) 0.0000(5) 0.0004(5) 0.0003(4)
C18 0.0205(6) 0.0220(6) 0.0184(7) 0.0009(5) 0.0005(6) 0.0001(5)
C19 0.0163(6) 0.0263(6) 0.0196(7) -0.0052(5) 0.0017(6) -0.0002(5)
C20 0.0209(7) 0.0213(6) 0.0220(7) -0.0053(5) 0.0009(6) 0.0044(5)
C21 0.0172(6) 0.0159(5) 0.0202(7) -0.0018(5) 0.0003(6) 0.0034(4)
C22 0.0239(7) 0.0337(8) 0.0225(8) -0.0078(6) 0.0026(6) 0.0030(6)
C23 0.0135(5) 0.0134(4) 0.0169(6) -0.0001(4) 0.0000(5) 0.0013(4)
C24 0.0146(5) 0.0149(5) 0.0184(6) 0.0013(4) -0.0012(5) 0.0008(4)
C25 0.0165(6) 0.0165(5) 0.0185(6) 0.0020(4) -0.0022(5) 0.0026(5)
C26 0.0201(6) 0.0139(5) 0.0172(6) 0.0010(5) 0.0007(5) 0.0019(5)
C27 0.0174(6) 0.0151(5) 0.0240(7) 0.0024(5) 0.0000(6) -0.0016(4)
C28 0.0154(6) 0.0149(5) 0.0240(7) 0.0019(5) -0.0034(5) -0.0009(4)
C29 0.0294(8) 0.0165(5) 0.0204(7) 0.0028(5) -0.0025(6) -0.0003(5)
C30 0.0182(6) 0.0247(6) 0.0189(7) 0.0018(5) 0.0026(6) 0.0016(5)
C31 0.0294(8) 0.0350(8) 0.0256(9) -0.0046(7) 0.0069(7) 0.0070(7)
C32 0.0233(7) 0.0331(7) 0.0187(7) 0.0035(6) -0.0009(6) 0.0022(6)
C33 0.0235(7) 0.0308(7) 0.0234(8) 0.0049(6) 0.0042(6) -0.0042(6)
Co1 0.01738(8) 0.01192(7) 0.02050(10) -0.00242(6) 0.00064(8) 0.00107(6)
Co2 0.01281(7) 0.01186(7) 0.01988(9) -0.00081(6) -0.00164(7) -0.00016(6)
F1 0.0720(10) 0.0591(8) 0.0291(7) -0.0121(6) 0.0245(7) -0.0253(8)
F2 0.0346(6) 0.0530(7) 0.0263(6) -0.0159(5) -0.0072(5) 0.0073(6)
F3 0.0492(7) 0.0580(8) 0.0301(6) -0.0177(6) -0.0030(6) 0.0305(7)
F4 0.0507(7) 0.0149(4) 0.0340(6) 0.0023(4) -0.0097(5) -0.0047(4)
F5 0.0343(6) 0.0315(6) 0.0701(10) 0.0251(6) -0.0115(7) 0.0042(5)
F6 0.0795(11) 0.0287(5) 0.0225(6) 0.0059(4) 0.0148(6) 0.0025(6)
N1 0.0108(4) 0.0132(4) 0.0169(5) -0.0017(4) -0.0005(4) 0.0013(3)
C1 0.0241(7) 0.0129(5) 0.0300(8) -0.0013(5) 0.0047(6) 0.0018(5)
C2 0.0327(8) 0.0219(6) 0.0271(8) -0.0045(6) 0.0031(7) -0.0047(6)
C3 0.0200(7) 0.0220(6) 0.0276(8) -0.0027(6) -0.0047(6) 0.0011(5)
C4 0.0170(6) 0.0151(5) 0.0272(8) 0.0001(5) -0.0026(6) -0.0003(4)
O5 0.0150(4) 0.0196(4) 0.0223(5) -0.0018(4) -0.0005(4) 0.0053(3)
P1 0.01351(14) 0.01432(13) 0.01692(17) -0.00060(12) 0.00054(12) 0.00245(11)
P2 0.01085(13) 0.01127(12) 0.01552(15) 0.00021(11) -0.00084(12) 0.00083(10)
C1H 0.115(5) 0.117(5) 0.111(6) 0.007(4) 0.000(4) -0.005(4)
C2H 0.100(4) 0.113(4) 0.105(4) -0.001(3) -0.005(3) -0.015(3)
C3H 0.104(4) 0.112(4) 0.101(4) 0.002(3) -0.010(3) -0.013(3)
C4H 0.096(4) 0.113(4) 0.098(4) 0.005(3) -0.010(3) -0.007(3)
C5H 0.098(4) 0.111(4) 0.095(4) 0.008(3) -0.010(3) -0.004(3)
C6H 0.085(5) 0.104(4) 0.093(5) -0.011(4) 0.001(4) -0.002(4)
C1H' 0.077(5) 0.056(5) 0.072(5) -0.006(4) 0.014(4) -0.013(4)
C2H' 0.102(5) 0.095(5) 0.099(5) 0.005(3) -0.001(3) -0.001(3)
C3H' 0.108(5) 0.107(4) 0.105(5) 0.005(3) -0.003(3) 0.004(3)
C4H' 0.113(5) 0.109(5) 0.107(5) 0.001(3) 0.002(3) 0.006(3)
C5H' 0.114(5) 0.108(5) 0.109(5) 0.002(3) 0.002(4) 0.008(4)
C6H' 0.118(6) 0.116(6) 0.118(7) 0.005(4) 0.002(4) 0.003(4)

loop_
_atom_type_symbol
_atom_type_description
_atom_type_scat_dispersion_real
_atom_type_scat_dispersion_imag
_atom_type_scat_source
C C 0.0033 0.0016 'International Tables Vol C Tables 4.2.6.8 and 6.1.1.4'
H H 0.0000 0.0000 'International Tables Vol C Tables 4.2.6.8 and 6.1.1.4'
N N 0.0061 0.0033 'International Tables Vol C Tables 4.2.6.8 and 6.1.1.4'
O O 0.0106 0.0060 'International Tables Vol C Tables 4.2.6.8 and 6.1.1.4'
F F 0.0171 0.0103 'International Tables Vol C Tables 4.2.6.8 and 6.1.1.4'
P P 0.1023 0.0942 'International Tables Vol C Tables 4.2.6.8 and 6.1.1.4'
Co Co 0.3494 0.9721 'International Tables Vol C Tables 4.2.6.8 and 6.1.1.4'

loop_
_geom_angle_atom_site_label_1
_geom_angle_atom_site_label_2
_geom_angle_atom_site_label_3
_geom_angle
C6 C5 Co1 69.76(10)
C6 C5 Co2 69.14(8)
Co1 C5 Co2 78.28(6)
C5 C6 Co2 71.05(9)
C5 C6 Co1 70.27(10)
Co2 C6 Co1 78.99(6)
O5 C7 C8 113.80(12)
O5 C7 C15 109.11(12)
C8 C7 C15 105.33(12)
C9 C8 C7 101.93(12)
C10 C9 C14 120.40(15)
C10 C9 C8 128.98(14)
C14 C9 C8 110.61(14)
C9 C10 C11 118.53(16)
C12 C11 C10 121.47(16)
C11 C12 C13 119.93(15)
C12 C13 C14 118.79(15)
C13 C14 C9 120.84(15)
C13 C14 C15 128.77(14)
C9 C14 C15 110.27(13)
N1 C15 C14 116.80(12)
N1 C15 C7 101.86(11)
C14 C15 C7 101.62(12)
C17 C16 C21 119.22(14)
C17 C16 P2 119.50(10)
C21 C16 P2 121.08(12)
C18 C17 C16 120.76(13)
C17 C18 C19 119.64(15)
C20 C19 C18 120.12(15)
C20 C19 C22 121.02(14)
C18 C19 C22 118.79(16)
C19 C20 C21 119.90(14)
C20 C21 C16 120.35(14)
F1 C22 F2 105.83(17)
F1 C22 F3 107.08(16)
F2 C22 F3 106.41(15)
F1 C22 C19 112.43(15)
F2 C22 C19 111.93(15)
F3 C22 C19 112.69(16)
C24 C23 C28 119.01(13)
C24 C23 P2 119.46(10)
C28 C23 P2 121.54(11)
C23 C24 C25 120.29(13)
C26 C25 C24 119.86(14)
C25 C26 C27 120.59(13)
C25 C26 C29 119.45(13)
C27 C26 C29 119.96(13)
C26 C27 C28 119.54(13)
C27 C28 C23 120.71(14)
F6 C29 F4 106.90(15)
F6 C29 F5 106.37(16)
F4 C29 F5 105.50(14)
F6 C29 C26 113.14(13)
F4 C29 C26 112.09(14)
F5 C29 C26 112.32(14)
C33 C30 C31 109.30(15)
C33 C30 C32 109.56(14)
C31 C30 C32 109.69(15)
C33 C30 P1 111.21(12)
C31 C30 P1 106.35(12)
C32 C30 P1 110.68(11)
C1 Co1 C2 107.11(8)
C1 Co1 C6 95.93(7)
C2 Co1 C6 134.82(8)
C1 Co1 C5 113.92(7)
C2 Co1 C5 94.85(8)
C6 Co1 C5 39.97(7)
C1 Co1 P1 90.52(5)
C2 Co1 P1 109.03(6)
C6 Co1 P1 109.05(5)
C5 Co1 P1 139.25(4)
C1 Co1 Co2 144.01(6)
C2 Co1 Co2 106.77(6)
C6 Co1 Co2 50.48(4)
C5 Co1 Co2 51.15(4)
P1 Co1 Co2 89.720(12)
C4 Co2 C3 103.07(8)
C4 Co2 C6 98.04(7)
C3 Co2 C6 139.66(7)
C4 Co2 C5 100.62(7)
C3 Co2 C5 101.99(7)
C6 Co2 C5 39.81(7)
C4 Co2 P2 96.89(5)
C3 Co2 P2 110.55(5)
C6 Co2 P2 100.41(5)
C5 Co2 P2 138.20(5)
C4 Co2 Co1 147.24(5)
C3 Co2 Co1 98.80(5)
C6 Co2 Co1 50.53(5)
C5 Co2 Co1 50.58(5)
P2 Co2 Co1 97.915(13)
C15 N1 P2 134.10(9)
C15 N1 P1 111.57(9)
P2 N1 P1 114.32(7)
O1 C1 Co1 174.23(14)
O2 C2 Co1 175.42(17)
O3 C3 Co2 175.85(16)
O4 C4 Co2 176.49(16)
C7 O5 P1 113.47(9)
O5 P1 N1 93.88(6)
O5 P1 C30 98.44(7)
N1 P1 C30 109.91(7)
O5 P1 Co1 117.69(4)
N1 P1 Co1 113.80(4)
C30 P1 Co1 119.43(5)
N1 P2 C16 106.59(6)
N1 P2 C23 104.96(6)
C16 P2 C23 101.77(6)
N1 P2 Co2 110.05(4)
C16 P2 Co2 111.90(5)
C23 P2 Co2 120.47(5)
C3H C2H C1H 128.7(12)
C2H C3H C4H 96.8(5)
C5H C4H C3H 96.5(5)
C4H C5H C6H 97.7(5)
C3H' C2H' C1H' 130.1(13)
C2H' C3H' C4H' 97.7(6)
C5H' C4H' C3H' 96.5(6)
C6H' C5H' C4H' 97.8(6)

loop_
_geom_bond_atom_site_label_1
_geom_bond_atom_site_label_2
_geom_bond_distance
O1 C1 1.150(2)
O2 C2 1.140(2)
O3 C3 1.135(2)
O4 C4 1.138(2)
C5 C6 1.338(2)
C5 Co1 1.9603(17)
C5 Co2 1.9762(14)
C6 Co2 1.9525(15)
C6 Co1 1.9540(16)
C7 O5 1.426(2)
C7 C8 1.538(2)
C7 C15 1.546(2)
C8 C9 1.506(2)
C9 C10 1.389(2)
C9 C14 1.398(2)
C10 C11 1.393(2)
C11 C12 1.393(3)
C12 C13 1.396(2)
C13 C14 1.395(2)
C14 C15 1.511(2)
C15 N1 1.4965(18)
C16 C17 1.393(2)
C16 C21 1.3981(18)
C16 P2 1.8303(15)
C17 C18 1.383(2)
C18 C19 1.404(2)
C19 C20 1.384(2)
C19 C22 1.496(2)
C20 C21 1.394(2)
C22 F1 1.333(2)
C22 F2 1.338(2)
C22 F3 1.340(2)
C23 C24 1.392(2)
C23 C28 1.403(2)
C23 P2 1.8352(14)
C24 C25 1.3997(19)
C25 C26 1.385(2)
C26 C27 1.387(2)
C26 C29 1.501(2)
C27 C28 1.3912(19)
C29 F6 1.324(2)
C29 F4 1.3390(19)
C29 F5 1.345(2)
C30 C33 1.530(2)
C30 C31 1.537(2)
C30 C32 1.537(2)
C30 P1 1.8620(17)
Co1 C1 1.7616(17)
Co1 C2 1.7985(19)
Co1 P1 2.1555(4)
Co1 Co2 2.4847(3)
Co2 C4 1.7747(17)
Co2 C3 1.8080(18)
Co2 P2 2.2085(4)
N1 P2 1.6938(12)
N1 P1 1.7136(12)
O5 P1 1.6400(11)
C1H C2H 1.529(5)
C2H C3H 1.521(5)
C3H C4H 1.540(5)
C4H C5H 1.522(5)
C5H C6H 1.527(5)
C1H' C2H' 1.527(6)
C2H' C3H' 1.515(6)
C3H' C4H' 1.537(6)
C4H' C5H' 1.521(6)
C5H' C6H' 1.525(6)
